data_7062850
loop_
_publ_author_name
'\<St\<ep\'an, Ji\<r\'i'
'Vinkl\'arek, Jarom\'ir'
'C\'isa\<rov\'a, Ivana'
'Dost\'al, Libor'
'Honz\'i\<cek, Jan'

_publ_section_title
;
 Benz[e]indenyl and benz[f]indenyl molybdenum compounds: evidence of the
 \h3-coordination mode
;
_journal_issue 46
_journal_name_full 'New Journal of Chemistry'
_journal_page_first 21396
_journal_page_last 21403
_journal_paper_doi 10.1039/D3NJ04406H
_journal_volume 47
_journal_year 2023
_chemical_compound_source 'synthesized by the authors'
_chemical_formula_moiety 'C18 H14 Mo O2'
_chemical_formula_sum 'C18 H14 Mo O2'
_chemical_formula_weight 358.23
_space_group_crystal_system monoclinic
_space_group_IT_number 14
_space_group_name_Hall '-P 2ybc'
_space_group_name_H-M_alt 'P 1 21/c 1'
_atom_sites_solution_hydrogens mixed
_atom_sites_solution_primary direct
_atom_sites_solution_secondary difmap
_audit_creation_method SHELXL-2018/3
_audit_update_record
;
2023-09-19 deposited with the CCDC.	2023-10-30 downloaded from the CCDC.
;
_cell_angle_alpha 90
_cell_angle_beta 110.5264(12)
_cell_angle_gamma 90
_cell_formula_units_Z 4
_cell_length_a 11.8814(4)
_cell_length_b 8.1611(3)
_cell_length_c 15.5505(6)
_cell_measurement_reflns_used 9230
_cell_measurement_temperature 150(2)
_cell_measurement_theta_max 27.5323
_cell_measurement_theta_min 2.7541
_cell_volume 1412.13(9)
_computing_cell_refinement 'SAINT V8.35A (Bruker AXS Inc., 2015)'
_computing_data_collection 'Bruker Instrument Service v4.2.9'
_computing_data_reduction 'SAINT V8.35A (Bruker AXS Inc., 2015)'
_computing_structure_refinement 'SHELXL-2018/3 (Sheldrick, 2018)'
_computing_structure_solution 'XS, VERSION 2013/1'
_diffrn_ambient_temperature 150(2)
_diffrn_measured_fraction_theta_full 1.000
_diffrn_measured_fraction_theta_max 0.999
_diffrn_measurement_device_type 'Bruker D8 VENTURE Kappa Duo PHOTON 100 CMOS'
_diffrn_measurement_method '\f and \w scans'
_diffrn_radiation_monochromator 'Quazar Mo multilayer optic'
_diffrn_radiation_type MoK\a
_diffrn_radiation_wavelength 0.71073
_diffrn_reflns_av_R_equivalents 0.0184
_diffrn_reflns_av_unetI/netI 0.0135
_diffrn_reflns_Laue_measured_fraction_full 1.000
_diffrn_reflns_Laue_measured_fraction_max 0.999
_diffrn_reflns_limit_h_max 15
_diffrn_reflns_limit_h_min -15
_diffrn_reflns_limit_k_max 10
_diffrn_reflns_limit_k_min -10
_diffrn_reflns_limit_l_max 20
_diffrn_reflns_limit_l_min -20
_diffrn_reflns_number 21125
_diffrn_reflns_point_group_measured_fraction_full 1.000
_diffrn_reflns_point_group_measured_fraction_max 0.999
_diffrn_reflns_theta_full 25.242
_diffrn_reflns_theta_max 27.558
_diffrn_reflns_theta_min 2.754
_diffrn_source 'I\mS  micro-focus sealed tube'
_exptl_absorpt_coefficient_mu 0.929
_exptl_absorpt_correction_T_max 0.97
_exptl_absorpt_correction_T_min 0.82
_exptl_absorpt_correction_type analytical
_exptl_absorpt_process_details
;
SADABS-2014/5 - Bruker AXS area detector scaling and absorption correction
;
_exptl_crystal_colour orange
_exptl_crystal_density_diffrn 1.685
_exptl_crystal_description prism
_exptl_crystal_F_000 720
_exptl_crystal_size_max 0.175
_exptl_crystal_size_mid 0.141
_exptl_crystal_size_min 0.122
_refine_diff_density_max 0.434
_refine_diff_density_min -0.642
_refine_diff_density_rms 0.069
_refine_ls_extinction_method none
_refine_ls_goodness_of_fit_ref 1.070
_refine_ls_hydrogen_treatment constr
_refine_ls_matrix_type full
_refine_ls_number_parameters 200
_refine_ls_number_reflns 3266
_refine_ls_number_restraints 0
_refine_ls_restrained_S_all 1.070
_refine_ls_R_factor_all 0.0221
_refine_ls_R_factor_gt 0.0199
_refine_ls_shift/su_max 0.002
_refine_ls_shift/su_mean 0.000
_refine_ls_structure_factor_coef Fsqd
_refine_ls_weighting_details 'w=1/[\s^2^(Fo^2^)+(0.0263P)^2^+1.2906P] where P=(Fo^2^+2Fc^2^)/3'
_refine_ls_weighting_scheme calc
_refine_ls_wR_factor_gt 0.0509
_refine_ls_wR_factor_ref 0.0527
_reflns_Friedel_coverage 0.000
_reflns_number_gt 3050
_reflns_number_total 3266
_reflns_threshold_expression 'I > 2\s(I)'
_cod_data_source_file d3nj04406h2.cif
_cod_data_source_block mo_jv150817mo1_vinklarek
_cod_depositor_comments 'Adding full bibliography for 7062849--7062851.cif.'
_cod_original_sg_symbol_H-M 'P 21/c'
_cod_database_code 7062850
_shelx_shelxl_version_number 2018/3
_shelx_space_group_comment
;
The symmetry employed for this shelxl refinement is uniquely defined
by the following loop, which should always be used as a source of
symmetry information in preference to the above space-group names.
They are only intended as comments.
;
_shelx_estimated_absorpt_t_min 0.854
_shelx_estimated_absorpt_t_max 0.895

loop_
_space_group_symop_operation_xyz
'x, y, z'
'-x, y+1/2, -z+1/2'
'-x, -y, -z'
'x, -y-1/2, z-1/2'

loop_
_atom_site_label
_atom_site_type_symbol
_atom_site_fract_x
_atom_site_fract_y
_atom_site_fract_z
_atom_site_U_iso_or_equiv
_atom_site_adp_type
_atom_site_occupancy
_atom_site_site_symmetry_order
_atom_site_calc_flag
_atom_site_refinement_flags_posn
_atom_site_refinement_flags_adp
_atom_site_refinement_flags_occupancy
_atom_site_disorder_assembly
_atom_site_disorder_group
Mo1 Mo 0.34832(2) 0.88808(2) 0.59227(2) 0.01262(5) Uani 1 1 d . . . . .
C1 C 0.21388(16) 0.8319(2) 0.44490(11) 0.0212(3) Uani 1 1 d . . . . .
H1 H 0.180529 0.922793 0.406205 0.025 Uiso 1 1 calc R U . . .
C2 C 0.32428(17) 0.7542(2) 0.45566(11) 0.0226(4) Uani 1 1 d . . . . .
H2 H 0.374341 0.778725 0.421291 0.027 Uiso 1 1 calc R U . . .
C3 C 0.34880(16) 0.6340(2) 0.52573(12) 0.0198(3) Uani 1 1 d . . . . .
H3 H 0.420200 0.570789 0.549664 0.024 Uiso 1 1 calc R U . . .
C4 C 0.24557(15) 0.62505(19) 0.55401(11) 0.0162(3) Uani 1 1 d . . . . .
C5 C 0.16098(15) 0.7487(2) 0.50302(10) 0.0176(3) Uani 1 1 d . . . . .
C6 C 0.05209(15) 0.7689(2) 0.51745(11) 0.0203(3) Uani 1 1 d . . . . .
H6 H -0.003418 0.850127 0.484171 0.024 Uiso 1 1 calc R U . . .
C7 C 0.02497(14) 0.6703(2) 0.58048(11) 0.0178(3) Uani 1 1 d . . . . .
C8 C 0.11044(14) 0.5490(2) 0.63286(11) 0.0164(3) Uani 1 1 d . . . . .
C9 C 0.21950(14) 0.5282(2) 0.61913(11) 0.0173(3) Uani 1 1 d . . . . .
H9 H 0.275760 0.448959 0.653709 0.021 Uiso 1 1 calc R U . . .
C10 C -0.08752(15) 0.6828(2) 0.59456(13) 0.0239(4) Uani 1 1 d . . . . .
H10 H -0.144986 0.761272 0.560528 0.029 Uiso 1 1 calc R U . . .
C11 C -0.11366(16) 0.5850(3) 0.65554(14) 0.0273(4) Uani 1 1 d . . . . .
H11 H -0.189319 0.594715 0.663111 0.033 Uiso 1 1 calc R U . . .
C12 C -0.02880(16) 0.4679(2) 0.70821(12) 0.0254(4) Uani 1 1 d . . . . .
H12 H -0.047946 0.401040 0.751174 0.031 Uiso 1 1 calc R U . . .
C13 C 0.07939(16) 0.4506(2) 0.69774(12) 0.0215(3) Uani 1 1 d . . . . .
H13 H 0.135266 0.372416 0.733880 0.026 Uiso 1 1 calc R U . . .
C14 C 0.4109(2) 0.8468(3) 0.75087(12) 0.0318(4) Uani 1 1 d . . . . .
H14B H 0.435494 0.739521 0.776520 0.038 Uiso 0.767(7) 1 d R U P A 1
H14A H 0.481994 0.922418 0.784820 0.038 Uiso 0.767(7) 1 d R U P A 1
H14C H 0.375975 0.752268 0.716107 0.038 Uiso 0.233(7) 1 d R U P A 2
H14D H 0.484826 0.838180 0.800922 0.038 Uiso 0.233(7) 1 d R U P A 2
C15 C 0.2981(2) 0.9057(3) 0.71625(15) 0.0210(7) Uani 0.767(7) 1 d . . P A 1
H15 H 0.236243 0.834202 0.711504 0.025 Uiso 0.767(7) 1 d R U P A 1
C15A C 0.3524(7) 1.0034(10) 0.7293(5) 0.023(2) Uani 0.233(7) 1 d . . P A 2
H15A H 0.396173 1.084136 0.771989 0.027 Uiso 0.233(7) 1 calc R U P A 2
C16 C 0.2681(2) 1.0601(3) 0.67560(15) 0.0355(5) Uani 1 1 d . . . . .
H16A H 0.167589 1.104466 0.649332 0.043 Uiso 0.767(7) 1 d R U P A 1
H16B H 0.316489 1.166067 0.712432 0.043 Uiso 0.767(7) 1 d R U P A 1
H16C H 0.193670 1.001906 0.634711 0.043 Uiso 0.233(7) 1 d R U P A 2
H16D H 0.233578 1.182648 0.682597 0.043 Uiso 0.233(7) 1 d R U P A 2
C17 C 0.37136(15) 1.1100(2) 0.55560(12) 0.0180(3) Uani 1 1 d . . . . .
C18 C 0.52272(16) 0.8949(2) 0.63504(11) 0.0189(3) Uani 1 1 d . . . . .
O1 O 0.38744(12) 1.24122(16) 0.53485(10) 0.0273(3) Uani 1 1 d . . . . .
O2 O 0.62624(12) 0.90048(18) 0.65943(10) 0.0291(3) Uani 1 1 d . . . . .

loop_
_atom_site_aniso_label
_atom_site_aniso_U_11
_atom_site_aniso_U_22
_atom_site_aniso_U_33
_atom_site_aniso_U_23
_atom_site_aniso_U_13
_atom_site_aniso_U_12
Mo1 0.01506(8) 0.01218(8) 0.01089(8) -0.00035(4) 0.00489(5) -0.00056(4)
C1 0.0286(9) 0.0209(8) 0.0116(7) -0.0006(6) 0.0038(6) -0.0073(7)
C2 0.0348(9) 0.0214(8) 0.0158(7) -0.0069(6) 0.0142(7) -0.0096(7)
C3 0.0249(8) 0.0150(8) 0.0240(8) -0.0050(6) 0.0143(7) -0.0022(6)
C4 0.0192(7) 0.0131(7) 0.0172(7) -0.0036(6) 0.0074(6) -0.0019(6)
C5 0.0209(8) 0.0168(7) 0.0118(7) -0.0011(6) 0.0018(6) -0.0035(6)
C6 0.0185(7) 0.0178(8) 0.0188(8) 0.0005(6) -0.0005(6) 0.0009(6)
C7 0.0152(7) 0.0180(8) 0.0173(7) -0.0046(6) 0.0022(6) -0.0021(6)
C8 0.0177(7) 0.0154(7) 0.0155(7) -0.0025(6) 0.0050(6) -0.0024(6)
C9 0.0192(7) 0.0138(7) 0.0188(7) 0.0003(6) 0.0067(6) 0.0006(6)
C10 0.0157(8) 0.0271(9) 0.0267(9) -0.0059(7) 0.0046(7) -0.0004(7)
C11 0.0189(8) 0.0363(10) 0.0294(9) -0.0122(8) 0.0117(7) -0.0071(7)
C12 0.0258(9) 0.0322(10) 0.0216(8) -0.0042(7) 0.0123(7) -0.0103(7)
C13 0.0231(8) 0.0231(8) 0.0188(8) -0.0005(7) 0.0080(6) -0.0044(7)
C14 0.0484(12) 0.0344(10) 0.0136(8) 0.0024(7) 0.0121(8) 0.0047(9)
C15 0.0257(12) 0.0267(14) 0.0154(10) -0.0050(8) 0.0131(9) -0.0038(10)
C15A 0.031(4) 0.029(5) 0.014(3) -0.009(3) 0.015(3) -0.007(4)
C16 0.0559(13) 0.0288(10) 0.0325(11) -0.0021(8) 0.0287(10) 0.0119(10)
C17 0.0159(7) 0.0185(8) 0.0180(8) -0.0020(6) 0.0038(6) 0.0010(6)
C18 0.0233(8) 0.0193(8) 0.0141(7) 0.0014(6) 0.0067(6) 0.0004(6)
O1 0.0294(7) 0.0163(6) 0.0347(7) 0.0040(5) 0.0093(6) -0.0021(5)
O2 0.0170(6) 0.0421(8) 0.0259(7) 0.0026(6) 0.0044(5) 0.0000(5)

loop_
_atom_type_symbol
_atom_type_description
_atom_type_scat_dispersion_real
_atom_type_scat_dispersion_imag
_atom_type_scat_source
C C 0.0033 0.0016 'International Tables Vol C Tables 4.2.6.8 and 6.1.1.4'
H H 0.0000 0.0000 'International Tables Vol C Tables 4.2.6.8 and 6.1.1.4'
O O 0.0106 0.0060 'International Tables Vol C Tables 4.2.6.8 and 6.1.1.4'
Mo Mo -1.6832 0.6857 'International Tables Vol C Tables 4.2.6.8 and 6.1.1.4'

loop_
_geom_angle_atom_site_label_1
_geom_angle_atom_site_label_2
_geom_angle_atom_site_label_3
_geom_angle
_geom_angle_site_symmetry_1
_geom_angle_site_symmetry_3
_geom_angle_publ_flag
C18 Mo1 C17 80.26(7) . . ?
C18 Mo1 C15 106.30(8) . . ?
C17 Mo1 C15 107.65(8) . . ?
C18 Mo1 C15A 89.9(2) . . ?
C17 Mo1 C15A 86.1(2) . . ?
C18 Mo1 C2 95.81(7) . . ?
C17 Mo1 C2 98.92(7) . . ?
C15 Mo1 C2 147.72(8) . . ?
C15A Mo1 C2 173.0(2) . . ?
C18 Mo1 C3 90.53(7) . . ?
C17 Mo1 C3 132.75(7) . . ?
C15 Mo1 C3 119.37(8) . . ?
C15A Mo1 C3 140.5(2) . . ?
C2 Mo1 C3 35.65(6) . . ?
C18 Mo1 C16 112.82(8) . . ?
C17 Mo1 C16 74.30(8) . . ?
C15 Mo1 C16 35.75(8) . . ?
C15A Mo1 C16 28.7(2) . . ?
C2 Mo1 C16 148.41(8) . . ?
C3 Mo1 C16 148.53(7) . . ?
C18 Mo1 C1 128.50(7) . . ?
C17 Mo1 C1 90.76(6) . . ?
C15 Mo1 C1 124.57(8) . . ?
C15A Mo1 C1 140.4(2) . . ?
C2 Mo1 C1 35.38(7) . . ?
C3 Mo1 C1 59.60(6) . . ?
C16 Mo1 C1 113.08(8) . . ?
C18 Mo1 C14 74.71(7) . . ?
C17 Mo1 C14 114.70(8) . . ?
C15 Mo1 C14 34.26(8) . . ?
C15A Mo1 C14 36.0(2) . . ?
C2 Mo1 C14 142.30(7) . . ?
C3 Mo1 C14 107.00(7) . . ?
C16 Mo1 C14 62.66(8) . . ?
C1 Mo1 C14 149.64(7) . . ?
C18 Mo1 C4 119.45(6) . . ?
C17 Mo1 C4 149.04(6) . . ?
C15 Mo1 C4 90.29(8) . . ?
C15A Mo1 C4 115.5(2) . . ?
C2 Mo1 C4 58.03(6) . . ?
C3 Mo1 C4 35.20(6) . . ?
C16 Mo1 C4 113.50(7) . . ?
C1 Mo1 C4 58.37(6) . . ?
C14 Mo1 C4 94.44(7) . . ?
C18 Mo1 C5 148.78(6) . . ?
C17 Mo1 C5 117.32(6) . . ?
C15 Mo1 C5 93.14(8) . . ?
C15A Mo1 C5 115.6(2) . . ?
C2 Mo1 C5 57.74(6) . . ?
C3 Mo1 C5 58.41(6) . . ?
C16 Mo1 C5 97.30(8) . . ?
C1 Mo1 C5 34.90(5) . . ?
C14 Mo1 C5 114.86(7) . . ?
C4 Mo1 C5 34.47(5) . . ?
C18 Mo1 H14C 84.2 . . ?
C17 Mo1 H14C 138.7 . . ?
C15A Mo1 H14C 55.7 . . ?
C2 Mo1 H14C 120.7 . . ?
C3 Mo1 H14C 85.1 . . ?
C16 Mo1 H14C 77.0 . . ?
C1 Mo1 H14C 128.1 . . ?
C14 Mo1 H14C 24.0 . . ?
C4 Mo1 H14C 70.7 . . ?
C5 Mo1 H14C 95.2 . . ?
C2 C1 C5 107.81(15) . . ?
C2 C1 Mo1 71.61(9) . . ?
C5 C1 Mo1 77.02(9) . . ?
C2 C1 H1 126.1 . . ?
C5 C1 H1 126.1 . . ?
Mo1 C1 H1 117.3 . . ?
C1 C2 C3 109.48(15) . . ?
C1 C2 Mo1 73.01(9) . . ?
C3 C2 Mo1 72.29(9) . . ?
C1 C2 H2 125.3 . . ?
C3 C2 H2 125.3 . . ?
Mo1 C2 H2 121.1 . . ?
C2 C3 C4 107.54(15) . . ?
C2 C3 Mo1 72.06(9) . . ?
C4 C3 Mo1 76.92(9) . . ?
C2 C3 H3 126.2 . . ?
C4 C3 H3 126.2 . . ?
Mo1 C3 H3 116.9 . . ?
C9 C4 C3 132.48(16) . . ?
C9 C4 C5 120.09(15) . . ?
C3 C4 C5 107.39(14) . . ?
C9 C4 Mo1 122.58(11) . . ?
C3 C4 Mo1 67.88(9) . . ?
C5 C4 Mo1 73.27(9) . . ?
C6 C5 C1 132.66(16) . . ?
C6 C5 C4 119.86(15) . . ?
C1 C5 C4 107.47(15) . . ?
C6 C5 Mo1 124.20(11) . . ?
C1 C5 Mo1 68.09(9) . . ?
C4 C5 Mo1 72.26(9) . . ?
C7 C6 C5 120.05(15) . . ?
C7 C6 H6 120.0 . . ?
C5 C6 H6 120.0 . . ?
C6 C7 C10 121.72(16) . . ?
C6 C7 C8 120.16(15) . . ?
C10 C7 C8 118.11(16) . . ?
C9 C8 C13 121.41(15) . . ?
C9 C8 C7 120.18(15) . . ?
C13 C8 C7 118.40(15) . . ?
C8 C9 C4 119.63(15) . . ?
C8 C9 H9 120.2 . . ?
C4 C9 H9 120.2 . . ?
C11 C10 C7 121.30(17) . . ?
C11 C10 H10 119.3 . . ?
C7 C10 H10 119.3 . . ?
C10 C11 C12 120.56(17) . . ?
C10 C11 H11 119.7 . . ?
C12 C11 H11 119.7 . . ?
C13 C12 C11 120.69(17) . . ?
C13 C12 H12 119.7 . . ?
C11 C12 H12 119.7 . . ?
C12 C13 C8 120.91(17) . . ?
C12 C13 H13 119.5 . . ?
C8 C13 H13 119.5 . . ?
C15 C14 Mo1 67.82(12) . . ?
C15A C14 Mo1 71.2(3) . . ?
C15 C14 H14B 127.2 . . ?
Mo1 C14 H14B 120.4 . . ?
C15 C14 H14A 120.9 . . ?
Mo1 C14 H14A 110.8 . . ?
H14B C14 H14A 104.9 . . ?
C15A C14 H14C 120.7 . . ?
Mo1 C14 H14C 66.6 . . ?
C15A C14 H14D 119.3 . . ?
Mo1 C14 H14D 137.4 . . ?
H14C C14 H14D 120.0 . . ?
C14 C15 C16 124.3(2) . . ?
C14 C15 Mo1 77.92(12) . . ?
C16 C15 Mo1 76.64(12) . . ?
C14 C15 H15 117.4 . . ?
C16 C15 H15 117.7 . . ?
Mo1 C15 H15 109.9 . . ?
C16 C15A C14 138.8(7) . . ?
C16 C15A Mo1 76.3(4) . . ?
C14 C15A Mo1 72.9(3) . . ?
C16 C15A H15A 110.6 . . ?
C14 C15A H15A 110.6 . . ?
Mo1 C15A H15A 139.0 . . ?
C15A C16 Mo1 74.9(4) . . ?
C15 C16 Mo1 67.61(11) . . ?
C15 C16 H16A 120.1 . . ?
Mo1 C16 H16A 123.8 . . ?
C15 C16 H16B 118.4 . . ?
Mo1 C16 H16B 122.0 . . ?
H16A C16 H16B 102.9 . . ?
C15A C16 H16C 128.0 . . ?
Mo1 C16 H16C 78.8 . . ?
C15A C16 H16D 123.5 . . ?
Mo1 C16 H16D 147.3 . . ?
H16C C16 H16D 102.4 . . ?
O1 C17 Mo1 178.63(16) . . ?
O2 C18 Mo1 179.01(16) . . ?

loop_
_geom_bond_atom_site_label_1
_geom_bond_atom_site_label_2
_geom_bond_distance
_geom_bond_site_symmetry_2
_geom_bond_publ_flag
Mo1 C18 1.9424(18) . ?
Mo1 C17 1.9465(17) . ?
Mo1 C15 2.213(2) . ?
Mo1 C15A 2.315(7) . ?
Mo1 C2 2.3157(16) . ?
Mo1 C3 2.3187(16) . ?
Mo1 C16 2.3290(19) . ?
Mo1 C1 2.3337(16) . ?
Mo1 C14 2.3373(18) . ?
Mo1 C4 2.4379(15) . ?
Mo1 C5 2.4511(16) . ?
Mo1 H14C 2.1450 . ?
C1 C2 1.413(3) . ?
C1 C5 1.439(2) . ?
C1 H1 0.9500 . ?
C2 C3 1.419(2) . ?
C2 H2 0.9500 . ?
C3 C4 1.443(2) . ?
C3 H3 0.9500 . ?
C4 C9 1.402(2) . ?
C4 C5 1.449(2) . ?
C5 C6 1.398(2) . ?
C6 C7 1.391(2) . ?
C6 H6 0.9500 . ?
C7 C10 1.432(2) . ?
C7 C8 1.447(2) . ?
C8 C9 1.395(2) . ?
C8 C13 1.435(2) . ?
C9 H9 0.9500 . ?
C10 C11 1.357(3) . ?
C10 H10 0.9500 . ?
C11 C12 1.422(3) . ?
C11 H11 0.9500 . ?
C12 C13 1.358(2) . ?
C12 H12 0.9500 . ?
C13 H13 0.9500 . ?
C14 C15 1.346(3) . ?
C14 C15A 1.437(9) . ?
C14 H14B 0.9640 . ?
C14 H14A 1.0295 . ?
C14 H14C 0.9500 . ?
C14 H14D 0.9500 . ?
C15 C16 1.399(3) . ?
C15 H15 0.9213 . ?
C15A C16 1.153(9) . ?
C15A H15A 0.9500 . ?
C16 H16A 1.1755 . ?
C16 H16B 1.0845 . ?
C16 H16C 1.0085 . ?
C16 H16D 1.1009 . ?
C17 O1 1.154(2) . ?
C18 O2 1.154(2) . ?
